data_7719491
loop_
_publ_author_name
'Robertson, Grace M.'
'Jaffe, Adam'

_publ_section_title
;
 Structural and electronic tuning of hybrid metal thiocyanate
 <i>N</i>-oxides.
;
_journal_issue 39
_journal_name_full 'Dalton transactions (Cambridge, England : 2003)'
_journal_page_first 14648
_journal_page_last 14653
_journal_paper_doi 10.1039/d5dt02188j
_journal_volume 54
_journal_year 2025
_chemical_formula_moiety 'C8 H7 N3 Ni O2 S2'
_chemical_formula_sum 'C8 H7 N3 Ni O2 S2'
_chemical_formula_weight 300.00
_space_group_crystal_system triclinic
_space_group_IT_number 2
_space_group_name_Hall '-P 1'
_space_group_name_H-M_alt 'P -1'
_atom_sites_solution_hydrogens geom
_atom_sites_solution_primary dual
_audit_creation_date 2025-06-24
_audit_creation_method
;FinalCif V152 by Daniel Kratzert, Freiburg 2025, 
https://dkratzert.de/finalcif.html
;
_audit_update_record
;
2025-06-28 deposited with the CCDC.	2025-09-19 downloaded from the CCDC.
;
_cell_angle_alpha 76.322(3)
_cell_angle_beta 74.716(3)
_cell_angle_gamma 72.152(3)
_cell_formula_units_Z 2
_cell_length_a 7.7849(6)
_cell_length_b 8.1304(6)
_cell_length_c 9.7163(8)
_cell_measurement_reflns_used 9985
_cell_measurement_temperature 120.00
_cell_measurement_theta_max 76.019
_cell_measurement_theta_min 4.787
_cell_volume 556.51(8)
_computing_cell_refinement 'Bruker SAINT (Bruker, 2022)'
_computing_data_collection 'Bruker APEX (Bruker, 2022)'
_computing_data_reduction 'Bruker SAINT (Bruker, 2022)'
_computing_molecular_graphics 'Olex2 1.5 (Dolomanov et al., 2009)'
_computing_publication_material 'FinalCIF (Kratzert, 2023)'
_computing_structure_refinement 'SHELXL 2018/3 (Sheldrick, 2015)'
_computing_structure_solution 'SHELXT 2018/2 (Sheldrick, 2018)'
_diffrn_ambient_temperature 120(2)
_diffrn_detector 'CMOS Area Detector'
_diffrn_detector_area_resol_mean 7.41
_diffrn_detector_type 'Bruker PHOTON-III'
_diffrn_measured_fraction_theta_full 1.000
_diffrn_measured_fraction_theta_max 0.993
_diffrn_measurement_device 'four-circle diffractometer'
_diffrn_measurement_device_type 'Bruker Venture'
_diffrn_measurement_method 'combination of \w and \f-scans'
_diffrn_radiation_monochromator 'HELIOS Multi-layer'
_diffrn_radiation_probe x-ray
_diffrn_radiation_type CuK\a
_diffrn_radiation_wavelength 1.54178
_diffrn_reflns_av_R_equivalents 0.0438
_diffrn_reflns_av_unetI/netI 0.0215
_diffrn_reflns_Laue_measured_fraction_full 1.000
_diffrn_reflns_Laue_measured_fraction_max 0.993
_diffrn_reflns_limit_h_max 9
_diffrn_reflns_limit_h_min -9
_diffrn_reflns_limit_k_max 9
_diffrn_reflns_limit_k_min -10
_diffrn_reflns_limit_l_max 12
_diffrn_reflns_limit_l_min -12
_diffrn_reflns_number 18052
_diffrn_reflns_point_group_measured_fraction_full 1.000
_diffrn_reflns_point_group_measured_fraction_max 0.993
_diffrn_reflns_theta_full 67.679
_diffrn_reflns_theta_max 76.572
_diffrn_reflns_theta_min 4.787
_diffrn_source micro-focus
_diffrn_source_current 1.2
_diffrn_source_power 0.06
_diffrn_source_type 'Incoatec Diamond'
_diffrn_source_voltage 50.0
_exptl_absorpt_coefficient_mu 5.948
_exptl_absorpt_correction_T_max 0.7540
_exptl_absorpt_correction_T_min 0.6181
_exptl_absorpt_correction_type multi-scan
_exptl_absorpt_process_details
;
SADABS-2016/2 (Bruker,2016/2) was used for absorption correction.
wR2(int) was 0.1371 before and 0.0649 after correction.
The Ratio of minimum to maximum transmission is 0.8198.
The \l/2 correction factor is Not present.
;
_exptl_crystal_colour green
_exptl_crystal_colour_primary green
_exptl_crystal_density_diffrn 1.790
_exptl_crystal_description prism
_exptl_crystal_F_000 304
_exptl_crystal_size_max 0.166
_exptl_crystal_size_mid 0.103
_exptl_crystal_size_min 0.095
_refine_diff_density_max 1.018
_refine_diff_density_min -0.381
_refine_diff_density_rms 0.072
_refine_ls_extinction_method none
_refine_ls_goodness_of_fit_ref 1.043
_refine_ls_hydrogen_treatment constr
_refine_ls_matrix_type full
_refine_ls_number_parameters 146
_refine_ls_number_reflns 2315
_refine_ls_number_restraints 0
_refine_ls_restrained_S_all 1.043
_refine_ls_R_factor_all 0.0300
_refine_ls_R_factor_gt 0.0273
_refine_ls_shift/su_max 0.001
_refine_ls_shift/su_mean 0.000
_refine_ls_structure_factor_coef Fsqd
_refine_ls_weighting_details 'w=1/[\s^2^(Fo^2^)+(0.0447P)^2^+0.3421P] where P=(Fo^2^+2Fc^2^)/3'
_refine_ls_weighting_scheme calc
_refine_ls_wR_factor_gt 0.0734
_refine_ls_wR_factor_ref 0.0753
_reflns_Friedel_coverage 0.000
_reflns_number_gt 2152
_reflns_number_total 2315
_reflns_threshold_expression 'I > 2\s(I)'
_cod_data_source_file d5dt02188j2.cif
_cod_data_source_block gr1_151
_cod_depositor_comments
;
The following automatic conversions were performed:

data item '_diffrn_radiation_probe' value 'X-ray' was changed to
'x-ray' in accordance with the
/home/data/users/saulius/crontab/automatic-downloads/rss-feeds/RSC/lib/dictionaries/cif_core.dic
dictionary named 'cif_core.dic' version 2.4.2 last updated on
2011-04-26.

Automatic conversion script
Id: cif_fix_values 8170 2020-07-09 18:12:32Z antanas 

 Adding full bibliography for 7719491--7719495.cif.
;
_cod_database_code 7719491
_shelx_shelxl_version_number 2018/3
_shelx_space_group_comment
;
The symmetry employed for this shelxl refinement is uniquely defined
by the following loop, which should always be used as a source of
symmetry information in preference to the above space-group names.
They are only intended as comments.
;
_shelx_estimated_absorpt_t_min 0.438
_shelx_estimated_absorpt_t_max 0.602
_olex2_refinement_description
;
1. Fixed Uiso
 At 1.2 times of:
  All C(H) groups
 At 1.5 times of:
  All C(H,H,H) groups
2.a Aromatic/amide H refined with riding coordinates:
 C3(H3), C4(H4), C6(H6), C7(H7)
2.b Idealised Me refined as rotating group:
 C8(H8A,H8B,H8C)
;
_olex2_submission_special_instructions 'No special instructions were received'

loop_
_space_group_symop_operation_xyz
'x, y, z'
'-x, -y, -z'

loop_
_atom_site_label
_atom_site_type_symbol
_atom_site_fract_x
_atom_site_fract_y
_atom_site_fract_z
_atom_site_U_iso_or_equiv
_atom_site_adp_type
_atom_site_occupancy
_atom_site_site_symmetry_order
_atom_site_calc_flag
_atom_site_refinement_flags_posn
_atom_site_refinement_flags_adp
_atom_site_refinement_flags_occupancy
_atom_site_disorder_assembly
_atom_site_disorder_group
Ni1 Ni 0.88161(4) 0.36567(4) 0.48631(3) 0.01564(11) Uani 1 1 d . . . . .
S1 S 0.82694(6) -0.21562(5) 0.67368(4) 0.01794(12) Uani 1 1 d . . . . .
S2 S 0.26431(6) 0.63666(6) 0.70974(5) 0.02065(12) Uani 1 1 d . . . . .
O1 O 0.97160(18) 0.58712(15) 0.38363(13) 0.0175(3) Uani 1 1 d . . . . .
O2 O 0.6955(2) 1.08001(18) -0.04398(14) 0.0270(3) Uani 1 1 d . . . . .
N1 N 0.8501(2) 0.13468(19) 0.60395(16) 0.0201(3) Uani 1 1 d . . . . .
N2 N 0.6416(2) 0.5020(2) 0.59722(16) 0.0188(3) Uani 1 1 d . . . . .
N3 N 0.8963(2) 0.71071(19) 0.28006(16) 0.0164(3) Uani 1 1 d . . . . .
C1 C 0.8404(2) -0.0094(2) 0.63495(18) 0.0178(3) Uani 1 1 d . . . . .
C2 C 0.4874(3) 0.5573(2) 0.64415(18) 0.0180(4) Uani 1 1 d . . . . .
C3 C 0.7446(3) 0.8378(2) 0.3176(2) 0.0200(4) Uani 1 1 d . . . . .
H3 H 0.688504 0.839260 0.416943 0.024 Uiso 1 1 calc R U . . .
C4 C 0.6695(3) 0.9663(2) 0.21307(19) 0.0203(4) Uani 1 1 d . . . . .
H4 H 0.562262 1.056541 0.239759 0.024 Uiso 1 1 calc R U . . .
C5 C 0.7529(3) 0.9621(2) 0.0680(2) 0.0208(4) Uani 1 1 d . . . . .
C6 C 0.9083(3) 0.8249(3) 0.0325(2) 0.0248(4) Uani 1 1 d . . . . .
H6 H 0.965019 0.817634 -0.066047 0.030 Uiso 1 1 calc R U . . .
C7 C 0.9779(3) 0.7014(2) 0.1404(2) 0.0212(4) Uani 1 1 d . . . . .
H7 H 1.084125 0.608883 0.116867 0.025 Uiso 1 1 calc R U . . .
C8 C 0.5529(3) 1.2364(3) -0.0125(2) 0.0316(5) Uani 1 1 d . . . . .
H8A H 0.528548 1.313249 -0.103358 0.047 Uiso 1 1 calc R U . . .
H8B H 0.593422 1.297951 0.043398 0.047 Uiso 1 1 calc R U . . .
H8C H 0.439998 1.204231 0.043814 0.047 Uiso 1 1 calc R U . . .

loop_
_atom_site_aniso_label
_atom_site_aniso_U_11
_atom_site_aniso_U_22
_atom_site_aniso_U_33
_atom_site_aniso_U_23
_atom_site_aniso_U_13
_atom_site_aniso_U_12
Ni1 0.01689(18) 0.01566(17) 0.01566(17) -0.00469(12) -0.00406(12) -0.00395(12)
S1 0.0196(2) 0.0163(2) 0.0180(2) -0.00465(15) -0.00213(16) -0.00506(16)
S2 0.0174(2) 0.0271(2) 0.0199(2) -0.01161(17) -0.00325(17) -0.00399(17)
O1 0.0215(6) 0.0152(6) 0.0177(6) -0.0008(5) -0.0097(5) -0.0041(5)
O2 0.0318(8) 0.0272(7) 0.0178(6) 0.0002(5) -0.0086(6) -0.0018(6)
N1 0.0227(8) 0.0190(8) 0.0180(7) -0.0058(6) -0.0005(6) -0.0058(6)
N2 0.0188(8) 0.0211(7) 0.0184(7) -0.0081(6) -0.0047(6) -0.0038(6)
N3 0.0187(7) 0.0165(7) 0.0153(7) -0.0025(5) -0.0061(6) -0.0045(6)
C1 0.0168(8) 0.0222(9) 0.0142(8) -0.0066(6) -0.0019(6) -0.0034(7)
C2 0.0244(10) 0.0179(8) 0.0159(8) -0.0035(6) -0.0078(7) -0.0079(7)
C3 0.0220(9) 0.0201(8) 0.0172(8) -0.0048(7) -0.0047(7) -0.0029(7)
C4 0.0211(9) 0.0207(8) 0.0184(9) -0.0046(7) -0.0053(7) -0.0026(7)
C5 0.0237(9) 0.0219(8) 0.0185(8) -0.0016(7) -0.0077(7) -0.0068(7)
C6 0.0276(10) 0.0288(9) 0.0161(8) -0.0057(7) -0.0030(7) -0.0048(8)
C7 0.0209(9) 0.0229(9) 0.0186(8) -0.0068(7) -0.0024(7) -0.0027(7)
C8 0.0357(12) 0.0288(10) 0.0280(10) 0.0006(8) -0.0128(9) -0.0040(9)

loop_
_atom_type_symbol
_atom_type_description
_atom_type_scat_dispersion_real
_atom_type_scat_dispersion_imag
_atom_type_scat_source
C C 0.0181 0.0091 'International Tables Vol C Tables 4.2.6.8 and 6.1.1.4'
H H 0.0000 0.0000 'International Tables Vol C Tables 4.2.6.8 and 6.1.1.4'
N N 0.0311 0.0180 'International Tables Vol C Tables 4.2.6.8 and 6.1.1.4'
Ni Ni -3.0029 0.5091 'International Tables Vol C Tables 4.2.6.8 and 6.1.1.4'
O O 0.0492 0.0322 'International Tables Vol C Tables 4.2.6.8 and 6.1.1.4'
S S 0.3331 0.5567 'International Tables Vol C Tables 4.2.6.8 and 6.1.1.4'

loop_
_geom_angle_atom_site_label_1
_geom_angle_atom_site_label_2
_geom_angle_atom_site_label_3
_geom_angle
_geom_angle_site_symmetry_1
_geom_angle_site_symmetry_3
_geom_angle_publ_flag
S2 Ni1 S1 83.548(17) 2_666 2_756 ?
O1 Ni1 S1 82.58(4) . 2_756 ?
O1 Ni1 S1 92.39(4) 2_766 2_756 ?
O1 Ni1 S2 166.59(4) 2_766 2_666 ?
O1 Ni1 S2 94.72(4) . 2_666 ?
O1 Ni1 O1 72.05(5) . 2_766 ?
N1 Ni1 S1 91.26(5) . 2_756 ?
N1 Ni1 S2 96.81(5) . 2_666 ?
N1 Ni1 O1 166.24(6) . . ?
N1 Ni1 O1 96.05(6) . 2_766 ?
N1 Ni1 N2 92.98(6) . . ?
N2 Ni1 S1 174.49(5) . 2_756 ?
N2 Ni1 S2 92.46(4) . 2_666 ?
N2 Ni1 O1 94.01(6) . . ?
N2 Ni1 O1 90.66(6) . 2_766 ?
C1 S1 Ni1 102.00(6) . 2_756 ?
C2 S2 Ni1 102.95(6) . 2_666 ?
Ni1 O1 Ni1 107.95(5) . 2_766 ?
N3 O1 Ni1 123.72(10) . 2_766 ?
N3 O1 Ni1 124.71(10) . . ?
C5 O2 C8 117.89(15) . . ?
C1 N1 Ni1 161.45(14) . . ?
C2 N2 Ni1 162.96(14) . . ?
C3 N3 O1 120.09(14) . . ?
C3 N3 C7 121.70(15) . . ?
C7 N3 O1 118.21(14) . . ?
N1 C1 S1 178.14(16) . . ?
N2 C2 S2 179.21(16) . . ?
N3 C3 H3 119.8 . . ?
N3 C3 C4 120.48(17) . . ?
C4 C3 H3 119.8 . . ?
C3 C4 H4 120.4 . . ?
C3 C4 C5 119.10(17) . . ?
C5 C4 H4 120.4 . . ?
O2 C5 C4 125.13(17) . . ?
O2 C5 C6 115.98(17) . . ?
C4 C5 C6 118.89(17) . . ?
C5 C6 H6 120.2 . . ?
C7 C6 C5 119.61(17) . . ?
C7 C6 H6 120.2 . . ?
N3 C7 C6 120.18(17) . . ?
N3 C7 H7 119.9 . . ?
C6 C7 H7 119.9 . . ?
O2 C8 H8A 109.5 . . ?
O2 C8 H8B 109.5 . . ?
O2 C8 H8C 109.5 . . ?
H8A C8 H8B 109.5 . . ?
H8A C8 H8C 109.5 . . ?
H8B C8 H8C 109.5 . . ?

loop_
_geom_bond_atom_site_label_1
_geom_bond_atom_site_label_2
_geom_bond_distance
_geom_bond_site_symmetry_2
_geom_bond_publ_flag
Ni1 S1 2.5286(5) 2_756 ?
Ni1 S2 2.4679(5) 2_666 ?
Ni1 O1 2.0695(12) . ?
Ni1 O1 2.0759(12) 2_766 ?
Ni1 N1 2.0033(16) . ?
Ni1 N2 2.0286(16) . ?
S1 C1 1.6591(18) . ?
S2 C2 1.6621(19) . ?
O1 N3 1.3557(18) . ?
O2 C5 1.343(2) . ?
O2 C8 1.443(3) . ?
N1 C1 1.159(2) . ?
N2 C2 1.153(3) . ?
N3 C3 1.341(2) . ?
N3 C7 1.347(2) . ?
C3 H3 0.9500 . ?
C3 C4 1.379(2) . ?
C4 H4 0.9500 . ?
C4 C5 1.392(3) . ?
C5 C6 1.401(3) . ?
C6 H6 0.9500 . ?
C6 C7 1.367(3) . ?
C7 H7 0.9500 . ?
C8 H8A 0.9800 . ?
C8 H8B 0.9800 . ?
C8 H8C 0.9800 . ?

loop_
_geom_torsion_atom_site_label_1
_geom_torsion_atom_site_label_2
_geom_torsion_atom_site_label_3
_geom_torsion_atom_site_label_4
_geom_torsion
_geom_torsion_site_symmetry_1
_geom_torsion_site_symmetry_2
_geom_torsion_site_symmetry_3
_geom_torsion_site_symmetry_4
_geom_torsion_publ_flag
Ni1 O1 N3 C3 82.32(17) . . . . ?
Ni1 O1 N3 C3 -73.63(18) 2_766 . . . ?
Ni1 O1 N3 C7 -97.67(16) . . . . ?
Ni1 O1 N3 C7 106.37(15) 2_766 . . . ?
O1 N3 C3 C4 178.52(16) . . . . ?
O1 N3 C7 C6 -178.99(17) . . . . ?
O2 C5 C6 C7 178.62(18) . . . . ?
N3 C3 C4 C5 0.2(3) . . . . ?
C3 N3 C7 C6 1.0(3) . . . . ?
C3 C4 C5 O2 -179.13(18) . . . . ?
C3 C4 C5 C6 1.5(3) . . . . ?
C4 C5 C6 C7 -1.9(3) . . . . ?
C5 C6 C7 N3 0.7(3) . . . . ?
C7 N3 C3 C4 -1.5(3) . . . . ?
C8 O2 C5 C4 9.2(3) . . . . ?
C8 O2 C5 C6 -171.37(18) . . . . ?
